data_9005903
loop_
_publ_author_name
'Ross, N. L.'
'Hazen, R. M.'

_publ_section_title
;
 High-pressure crystal chemistry of MgSiO3 perovskite
 Sample: P = 2.2 GPa
;
_journal_name_full 'Physics and Chemistry of Minerals'
_journal_page_first 228
_journal_page_last 237
_journal_volume 17
_journal_year 1990
_chemical_compound_source Synthetic
_chemical_formula_structural MgSiO3
_chemical_formula_sum 'Mg O3 Si'
_chemical_name_mineral Bridgmanite
_space_group_IT_number 62
_symmetry_space_group_name_Hall '-P 2c 2ab'
_symmetry_space_group_name_H-M 'P b n m'
_cell_angle_alpha 90
_cell_angle_beta 90
_cell_angle_gamma 90
_cell_length_a 4.762
_cell_length_b 4.918
_cell_formula_units_Z 4
_cell_length_c 6.8767
_cell_volume 161.049
_database_code_amcsd 0007485
_diffrn_ambient_pressure 2.2e+06
_exptl_crystal_density_diffrn 4.140
_cod_original_formula_sum 'Mg Si O3'
_cod_database_code 9005903

loop_
_space_group_symop_operation_xyz
x,y,z
x,y,1/2-z
-x,-y,1/2+z
1/2+x,1/2-y,1/2+z
1/2-x,1/2+y,1/2-z
1/2-x,1/2+y,z
1/2+x,1/2-y,-z
-x,-y,-z

loop_
_atom_site_label
_atom_site_fract_x
_atom_site_fract_y
_atom_site_fract_z
_atom_site_U_iso_or_equiv
Mg 0.51550 0.55730 0.25000 0.00912
Si 0.50000 0.00000 0.50000 0.00469
O1 0.10070 0.46370 0.25000 0.00975
O2 0.19790 0.20260 0.55240 0.00557

loop_
_cod_related_entry_id
_cod_related_entry_database
_cod_related_entry_code
1 AMCSD 0007485
